data_2205881
loop_
_publ_author_name
'Ramezanipour, Farshid'
'Aghabozorg, Hossein'
'Soleimannejad, Janet'

_publ_section_title
;
 Dichlorobis(1,10-phenanthroline)mercury(II)
;
_journal_issue 6
_journal_name_full 'Acta Crystallographica Section E'
_journal_page_first m1194
_journal_page_last m1196
_journal_paper_doi 10.1107/S1600536805015813
_journal_volume 61
_journal_year 2005
_chemical_formula_iupac '[Hg Cl2 (C12 H8 N2)2]'
_chemical_formula_moiety 'C24 H16 Cl2 Hg N4'
_chemical_formula_sum 'C24 H16 Cl2 Hg N4'
_chemical_formula_weight 631.90
_chemical_name_systematic
;
Dichlorobis(1,10-phenanthroline)mercury(II)
;
_space_group_IT_number 14
_symmetry_cell_setting monoclinic
_symmetry_space_group_name_Hall '-P 2ybc'
_symmetry_space_group_name_H-M 'P 1 21/c 1'
_atom_sites_solution_hydrogens geom
_atom_sites_solution_primary direct
_atom_sites_solution_secondary difmap
_cell_angle_alpha 90.00
_cell_angle_beta 99.694(4)
_cell_angle_gamma 90.00
_cell_formula_units_Z 4
_cell_length_a 9.5847(17)
_cell_length_b 14.953(3)
_cell_length_c 14.508(3)
_cell_measurement_reflns_used 1024
_cell_measurement_temperature 120(2)
_cell_measurement_theta_max 26.45
_cell_measurement_theta_min 2.20
_cell_volume 2049.6(7)
_computing_cell_refinement 'SAINT-Plus (Bruker, 1998)'
_computing_data_collection 'SMART (Bruker, 1998)'
_computing_data_reduction SAINT-Plus
_computing_molecular_graphics SHELXTL
_computing_publication_material SHELXTL
_computing_structure_refinement SHELXTL
_computing_structure_solution 'SHELXTL (Sheldrick, 1998)'
_diffrn_ambient_temperature 120(2)
_diffrn_measured_fraction_theta_full 0.981
_diffrn_measured_fraction_theta_max 0.981
_diffrn_measurement_device_type 'Bruker SMART 1000 CCD area-detector'
_diffrn_measurement_method '\f and \w '
_diffrn_radiation_monochromator graphite
_diffrn_radiation_source 'fine-focus sealed tube'
_diffrn_radiation_type MoK\a
_diffrn_radiation_wavelength 0.71073
_diffrn_reflns_av_R_equivalents 0.0456
_diffrn_reflns_av_sigmaI/netI 0.0307
_diffrn_reflns_limit_h_max 11
_diffrn_reflns_limit_h_min -12
_diffrn_reflns_limit_k_max 19
_diffrn_reflns_limit_k_min -19
_diffrn_reflns_limit_l_max 18
_diffrn_reflns_limit_l_min -14
_diffrn_reflns_number 13731
_diffrn_reflns_theta_full 27.50
_diffrn_reflns_theta_max 27.50
_diffrn_reflns_theta_min 1.97
_diffrn_standards_number 0
_exptl_absorpt_coefficient_mu 7.791
_exptl_absorpt_correction_T_max 0.201
_exptl_absorpt_correction_T_min 0.158
_exptl_absorpt_correction_type multi-scan
_exptl_absorpt_process_details '(SADABS; Sheldrick, 1998)'
_exptl_crystal_colour colorless
_exptl_crystal_density_diffrn 2.048
_exptl_crystal_density_method 'not measured'
_exptl_crystal_description prism
_exptl_crystal_F_000 1208
_exptl_crystal_size_max 0.35
_exptl_crystal_size_mid 0.20
_exptl_crystal_size_min 0.20
_refine_diff_density_max 2.267
_refine_diff_density_min -2.308
_refine_ls_extinction_method none
_refine_ls_goodness_of_fit_ref 1.060
_refine_ls_hydrogen_treatment constr
_refine_ls_matrix_type full
_refine_ls_number_parameters 280
_refine_ls_number_reflns 4621
_refine_ls_number_restraints 0
_refine_ls_restrained_S_all 1.060
_refine_ls_R_factor_all 0.0394
_refine_ls_R_factor_gt 0.0367
_refine_ls_shift/su_max 0.000
_refine_ls_shift/su_mean 0.000
_refine_ls_structure_factor_coef Fsqd
_refine_ls_weighting_details 'w = 1/[\s^2^(Fo^2^)+(0.05P)^2^+8P] where P = (Fo^2^+2Fc^2^)/3'
_refine_ls_weighting_scheme calc
_refine_ls_wR_factor_gt 0.0877
_refine_ls_wR_factor_ref 0.0895
_reflns_number_gt 4229
_reflns_number_total 4621
_reflns_threshold_expression I>2\s(I)
_cod_data_source_file cf6415.cif
_cod_data_source_block I
_cod_depositor_comments
;
The following automatic conversions were performed:
'_symmetry_cell_setting' value 'Monoclinic' changed to 'monoclinic'
according to '/home/saulius/struct/CIF-dictionaries/cif_core.dic'
dictionary named 'cif_core.dic' version 2.4.1 from 2010-06-29.

Automatic conversion script
Id: cif_fix_enum 1527 2010-12-29 10:47:43Z saulius 

The following automatic conversions were performed:

'_symmetry_cell_setting' value 'Monoclinic' changed to 'monoclinic'
according to /home/saulius/struct/CIF-dictionaries/cif_core.dic
dictionary named 'cif_core.dic' version 2.4.1 from 2010-06-29.

Automatic conversion script
Id: cif_fix_values 1715 2011-07-08 13:25:40Z adriana 
;
_cod_original_sg_symbol_H-M 'P 21/c'
_cod_database_code 2205881
_cod_database_fobs_code 2205881

loop_
_symmetry_equiv_pos_as_xyz
'x, y, z'
'-x, y+1/2, -z+1/2'
'-x, -y, -z'
'x, -y-1/2, z-1/2'

loop_
_atom_site_label
_atom_site_fract_x
_atom_site_fract_y
_atom_site_fract_z
_atom_site_U_iso_or_equiv
_atom_site_adp_type
_atom_site_calc_flag
_atom_site_refinement_flags
_atom_site_occupancy
_atom_site_type_symbol
Hg1 0.734941(17) 0.221948(11) 0.549492(11) 0.01918(8) Uani d . 1 Hg
Cl1 0.68283(12) 0.13359(8) 0.68546(8) 0.0257(2) Uani d . 1 Cl
Cl2 0.53707(12) 0.20621(8) 0.41126(8) 0.0260(2) Uani d . 1 Cl
N1 0.8903(4) 0.1355(3) 0.4652(3) 0.0198(7) Uani d . 1 N
N2 0.9965(5) 0.2188(2) 0.6301(3) 0.0223(8) Uani d . 1 N
C1 0.8374(5) 0.0943(3) 0.3855(3) 0.0210(9) Uani d . 1 C
H1A 0.7411 0.0994 0.3626 0.025 Uiso calc R 1 H
C2 0.9211(5) 0.0441(3) 0.3353(3) 0.0255(10) Uani d . 1 C
H2A 0.8806 0.0164 0.2798 0.031 Uiso calc R 1 H
C3 1.0626(5) 0.0357(3) 0.3676(3) 0.0240(9) Uani d . 1 C
H3A 1.1193 0.0019 0.3346 0.029 Uiso calc R 1 H
C4 1.1219(5) 0.0787(3) 0.4513(3) 0.0226(9) Uani d . 1 C
C5 1.0298(5) 0.1280(3) 0.4983(3) 0.0188(8) Uani d . 1 C
C6 1.2699(5) 0.0730(4) 0.4903(4) 0.0277(10) Uani d . 1 C
H6A 1.3304 0.0405 0.4592 0.033 Uiso calc R 1 H
C7 1.3217(5) 0.1143(3) 0.5716(4) 0.0296(11) Uani d . 1 C
H7A 1.4178 0.1098 0.5954 0.035 Uiso calc R 1 H
C8 1.2324(5) 0.1647(3) 0.6220(3) 0.0235(9) Uani d . 1 C
C9 1.0861(5) 0.1725(3) 0.5859(3) 0.0203(9) Uani d . 1 C
C10 1.2826(6) 0.2079(3) 0.7072(4) 0.0288(11) Uani d . 1 C
H10B 1.3782 0.2052 0.7331 0.035 Uiso calc R 1 H
N1' 0.6689(4) 0.3642(3) 0.6161(3) 0.0216(8) Uani d . 1 N
N2' 0.8287(4) 0.3561(3) 0.4769(3) 0.0207(8) Uani d . 1 N
C1' 0.5911(5) 0.3671(4) 0.6837(3) 0.0255(10) Uani d . 1 C
H1'A 0.5782 0.3147 0.7158 0.031 Uiso calc R 1 H
C2' 0.5281(5) 0.4458(4) 0.7085(4) 0.0306(11) Uani d . 1 C
H2'A 0.4733 0.4455 0.7557 0.037 Uiso calc R 1 H
C3' 0.5481(5) 0.5234(4) 0.6624(4) 0.0305(11) Uani d . 1 C
H3'A 0.5060 0.5762 0.6774 0.037 Uiso calc R 1 H
C4' 0.6326(5) 0.5225(3) 0.5922(4) 0.0268(10) Uani d . 1 C
C5' 0.6915(5) 0.4402(3) 0.5701(3) 0.0247(10) Uani d . 1 C
C6' 0.6606(6) 0.6014(3) 0.5418(4) 0.0316(12) Uani d . 1 C
H6'A 0.6215 0.6558 0.5554 0.038 Uiso calc R 1 H
C7' 0.7429(6) 0.5979(3) 0.4750(4) 0.0318(11) Uani d . 1 C
H7'A 0.7607 0.6501 0.4441 0.038 Uiso calc R 1 H
C8' 0.8034(5) 0.5151(3) 0.4507(3) 0.0256(10) Uani d . 1 C
C9' 0.7765(5) 0.4360(3) 0.4969(3) 0.0224(9) Uani d . 1 C
C10' 0.8906(5) 0.5093(3) 0.3823(4) 0.0280(11) Uani d . 1 C
H10A 0.9120 0.5604 0.3508 0.034 Uiso calc R 1 H
C11' 0.9439(6) 0.4279(4) 0.3623(4) 0.0289(11) Uani d . 1 C
H11A 1.0020 0.4227 0.3173 0.035 Uiso calc R 1 H
C11 1.1897(6) 0.2539(4) 0.7519(4) 0.0311(11) Uani d . 1 C
H11B 1.2214 0.2823 0.8086 0.037 Uiso calc R 1 H
C12' 0.9090(5) 0.3532(3) 0.4108(3) 0.0247(10) Uani d . 1 C
H12A 0.9440 0.2979 0.3961 0.030 Uiso calc R 1 H
C12 1.0461(6) 0.2575(3) 0.7110(4) 0.0271(10) Uani d . 1 C
H12B 0.9835 0.2884 0.7420 0.033 Uiso calc R 1 H

loop_
_atom_site_aniso_label
_atom_site_aniso_U_11
_atom_site_aniso_U_22
_atom_site_aniso_U_33
_atom_site_aniso_U_12
_atom_site_aniso_U_13
_atom_site_aniso_U_23
Hg1 0.02084(11) 0.01620(11) 0.01949(11) 0.00159(5) 0.00051(7) 0.00014(5)
Cl1 0.0231(5) 0.0279(6) 0.0251(5) 0.0018(4) 0.0013(4) 0.0068(4)
Cl2 0.0220(5) 0.0305(6) 0.0234(5) 0.0042(4) -0.0020(4) -0.0021(5)
N1 0.0196(17) 0.0182(18) 0.0202(18) 0.0025(14) -0.0013(14) 0.0021(15)
N2 0.027(2) 0.0154(19) 0.023(2) -0.0023(14) -0.0010(16) 0.0022(14)
C1 0.024(2) 0.014(2) 0.023(2) 0.0029(16) -0.0011(17) 0.0017(17)
C2 0.032(2) 0.021(2) 0.022(2) 0.0002(19) -0.0005(19) -0.0010(18)
C3 0.029(2) 0.019(2) 0.024(2) 0.0034(18) 0.0068(18) 0.0006(18)
C4 0.021(2) 0.019(2) 0.027(2) 0.0002(17) 0.0030(18) 0.0039(18)
C5 0.020(2) 0.0126(19) 0.023(2) 0.0005(16) 0.0012(16) 0.0025(16)
C6 0.018(2) 0.029(3) 0.037(3) 0.0034(18) 0.0054(19) 0.002(2)
C7 0.017(2) 0.028(3) 0.042(3) -0.0008(18) -0.0013(19) 0.009(2)
C8 0.023(2) 0.016(2) 0.029(2) -0.0054(17) -0.0042(18) 0.0088(18)
C9 0.020(2) 0.015(2) 0.024(2) -0.0015(16) -0.0010(16) 0.0028(17)
C10 0.028(2) 0.021(2) 0.032(3) -0.0080(19) -0.010(2) 0.007(2)
N1' 0.0260(19) 0.0189(18) 0.0179(18) 0.0037(15) -0.0021(15) -0.0029(15)
N2' 0.0230(18) 0.0158(18) 0.0218(18) -0.0028(14) -0.0003(15) 0.0017(15)
C1' 0.024(2) 0.027(2) 0.024(2) 0.0033(19) -0.0019(18) -0.0045(19)
C2' 0.026(2) 0.037(3) 0.027(3) 0.003(2) -0.0021(19) -0.010(2)
C3' 0.027(2) 0.027(3) 0.033(3) 0.007(2) -0.008(2) -0.013(2)
C4' 0.027(2) 0.020(2) 0.028(2) 0.0047(18) -0.0092(19) -0.0073(19)
C5' 0.024(2) 0.019(2) 0.025(2) 0.0022(18) -0.0124(18) -0.0058(18)
C6' 0.038(3) 0.016(2) 0.034(3) 0.005(2) -0.013(2) -0.005(2)
C7' 0.040(3) 0.015(2) 0.034(3) -0.002(2) -0.012(2) 0.003(2)
C8' 0.030(2) 0.017(2) 0.026(2) -0.0017(19) -0.0068(18) 0.0012(18)
C9' 0.023(2) 0.016(2) 0.024(2) -0.0004(17) -0.0082(17) 0.0030(17)
C10' 0.032(2) 0.019(2) 0.029(3) -0.0082(19) -0.006(2) 0.0069(19)
C11' 0.031(2) 0.029(3) 0.026(2) -0.004(2) 0.002(2) 0.004(2)
C11 0.041(3) 0.022(2) 0.025(2) -0.006(2) -0.009(2) 0.002(2)
C12' 0.031(2) 0.019(2) 0.023(2) -0.0007(18) 0.0024(18) 0.0038(18)
C12 0.036(3) 0.020(2) 0.024(2) 0.001(2) 0.000(2) -0.0005(19)

loop_
_atom_type_symbol
_atom_type_description
_atom_type_scat_dispersion_real
_atom_type_scat_dispersion_imag
_atom_type_scat_source
C C 0.0033 0.0016 'International Tables Vol C Tables 4.2.6.8 and 6.1.1.4'
H H 0.0000 0.0000 'International Tables Vol C Tables 4.2.6.8 and 6.1.1.4'
N N 0.0061 0.0033 'International Tables Vol C Tables 4.2.6.8 and 6.1.1.4'
Cl Cl 0.1484 0.1585 'International Tables Vol C Tables 4.2.6.8 and 6.1.1.4'
Hg Hg -2.3894 9.2266 'International Tables Vol C Tables 4.2.6.8 and 6.1.1.4'

loop_
_geom_angle_atom_site_label_1
_geom_angle_atom_site_label_2
_geom_angle_atom_site_label_3
_geom_angle
_geom_angle_publ_flag
N1 Hg1 N1' 150.46(13) yes
N1 Hg1 Cl1 109.58(9) yes
N1' Hg1 Cl1 92.75(10) yes
N1 Hg1 N2' 85.47(13) yes
N1' Hg1 N2' 66.87(14) yes
Cl1 Hg1 N2' 153.09(10) yes
N1 Hg1 Cl2 89.59(9) yes
N1' Hg1 Cl2 100.58(9) yes
Cl1 Hg1 Cl2 110.78(4) yes
N2' Hg1 Cl2 90.89(9) yes
N1 Hg1 N2 65.84(13) yes
N1' Hg1 N2 97.60(12) yes
Cl1 Hg1 N2 86.60(10) yes
N2' Hg1 N2 79.33(12) yes
Cl2 Hg1 N2 154.00(11) yes
C1 N1 C5 118.7(4) ?
C1 N1 Hg1 120.2(3) ?
C5 N1 Hg1 121.1(3) ?
C12 N2 C9 119.0(4) ?
C12 N2 Hg1 124.7(4) ?
C9 N2 Hg1 116.3(3) ?
N1 C1 C2 122.4(4) ?
N1 C1 H1A 118.8 ?
C2 C1 H1A 118.8 ?
C3 C2 C1 119.8(4) ?
C3 C2 H2A 120.1 ?
C1 C2 H2A 120.1 ?
C2 C3 C4 119.2(4) ?
C2 C3 H3A 120.4 ?
C4 C3 H3A 120.4 ?
C3 C4 C5 117.5(4) ?
C3 C4 C6 122.7(5) ?
C5 C4 C6 119.8(4) ?
N1 C5 C4 122.4(4) ?
N1 C5 C9 118.3(4) ?
C4 C5 C9 119.4(4) ?
C7 C6 C4 120.7(5) ?
C7 C6 H6A 119.6 ?
C4 C6 H6A 119.6 ?
C6 C7 C8 121.5(4) ?
C6 C7 H7A 119.2 ?
C8 C7 H7A 119.2 ?
C10 C8 C9 117.3(5) ?
C10 C8 C7 123.0(4) ?
C9 C8 C7 119.7(4) ?
N2 C9 C8 122.6(4) ?
N2 C9 C5 118.5(4) ?
C8 C9 C5 118.9(4) ?
C11 C10 C8 119.5(5) ?
C11 C10 H10B 120.2 ?
C8 C10 H10B 120.2 ?
C1' N1' C5' 119.5(4) ?
C1' N1' Hg1 122.1(3) ?
C5' N1' Hg1 117.3(3) ?
C12' N2' C9' 117.8(4) ?
C12' N2' Hg1 124.8(3) ?
C9' N2' Hg1 116.6(3) ?
N1' C1' C2' 122.6(5) ?
N1' C1' H1'A 118.7 ?
C2' C1' H1'A 118.7 ?
C3' C2' C1' 119.1(5) ?
C3' C2' H2'A 120.5 ?
C1' C2' H2'A 120.5 ?
C2' C3' C4' 119.5(5) ?
C2' C3' H3'A 120.3 ?
C4' C3' H3'A 120.3 ?
C3' C4' C5' 118.3(5) ?
C3' C4' C6' 122.8(5) ?
C5' C4' C6' 118.9(5) ?
N1' C5' C4' 121.1(5) ?
N1' C5' C9' 118.9(4) ?
C4' C5' C9' 120.1(5) ?
C7' C6' C4' 121.0(5) ?
C7' C6' H6'A 119.5 ?
C4' C6' H6'A 119.5 ?
C6' C7' C8' 121.3(5) ?
C6' C7' H7'A 119.4 ?
C8' C7' H7'A 119.4 ?
C10' C8' C9' 117.7(5) ?
C10' C8' C7' 122.7(5) ?
C9' C8' C7' 119.6(5) ?
N2' C9' C8' 122.6(5) ?
N2' C9' C5' 118.3(4) ?
C8' C9' C5' 119.1(4) ?
C11' C10' C8' 119.5(5) ?
C11' C10' H10A 120.3 ?
C8' C10' H10A 120.3 ?
C10' C11' C12' 118.5(5) ?
C10' C11' H11A 120.8 ?
C12' C11' H11A 120.8 ?
C10 C11 C12 119.2(5) ?
C10 C11 H11B 120.4 ?
C12 C11 H11B 120.4 ?
N2' C12' C11' 123.9(5) ?
N2' C12' H12A 118.1 ?
C11' C12' H12A 118.1 ?
N2 C12 C11 122.5(5) ?
N2 C12 H12B 118.7 ?
C11 C12 H12B 118.7 ?

loop_
_geom_bond_atom_site_label_1
_geom_bond_atom_site_label_2
_geom_bond_distance
_geom_bond_publ_flag
Hg1 N1 2.449(4) yes
Hg1 N1' 2.463(4) yes
Hg1 Cl1 2.4937(12) yes
Hg1 N2' 2.502(4) yes
Hg1 Cl2 2.5285(12) yes
Hg1 N2 2.582(4) yes
N1 C1 1.333(6) ?
N1 C5 1.347(6) ?
N2 C12 1.324(7) ?
N2 C9 1.346(6) ?
C1 C2 1.391(7) ?
C1 H1A 0.930 ?
C2 C3 1.365(7) ?
C2 H2A 0.930 ?
C3 C4 1.408(7) ?
C3 H3A 0.930 ?
C4 C5 1.412(6) ?
C4 C6 1.438(6) ?
C5 C9 1.456(6) ?
C6 C7 1.349(8) ?
C6 H6A 0.930 ?
C7 C8 1.431(8) ?
C7 H7A 0.930 ?
C8 C10 1.406(7) ?
C8 C9 1.416(6) ?
C10 C11 1.372(9) ?
C10 H10B 0.930 ?
N1' C1' 1.328(6) ?
N1' C5' 1.354(7) ?
N2' C12' 1.328(6) ?
N2' C9' 1.346(6) ?
C1' C2' 1.397(7) ?
C1' H1'A 0.930 ?
C2' C3' 1.369(8) ?
C2' H2'A 0.930 ?
C3' C4' 1.404(8) ?
C3' H3'A 0.930 ?
C4' C5' 1.413(7) ?
C4' C6' 1.438(8) ?
C5' C9' 1.444(8) ?
C6' C7' 1.350(9) ?
C6' H6'A 0.930 ?
C7' C8' 1.436(7) ?
C7' H7'A 0.930 ?
C8' C10' 1.403(8) ?
C8' C9' 1.406(7) ?
C10' C11' 1.371(8) ?
C10' H10A 0.930 ?
C11' C12' 1.391(7) ?
C11' H11A 0.930 ?
C11 C12 1.405(7) ?
C11 H11B 0.930 ?
C12' H12A 0.930 ?
C12 H12B 0.930 ?

loop_
_geom_torsion_atom_site_label_1
_geom_torsion_atom_site_label_2
_geom_torsion_atom_site_label_3
_geom_torsion_atom_site_label_4
_geom_torsion
N1' Hg1 N1 C1 -120.6(4)
Cl1 Hg1 N1 C1 102.4(3)
N2' Hg1 N1 C1 -100.5(3)
Cl2 Hg1 N1 C1 -9.5(3)
N2 Hg1 N1 C1 179.2(4)
N1' Hg1 N1 C5 59.9(4)
Cl1 Hg1 N1 C5 -77.1(3)
N2' Hg1 N1 C5 80.1(3)
Cl2 Hg1 N1 C5 171.0(3)
N2 Hg1 N1 C5 -0.3(3)
N1 Hg1 N2 C12 -178.3(4)
N1' Hg1 N2 C12 27.3(4)
Cl1 Hg1 N2 C12 -65.0(4)
N2' Hg1 N2 C12 91.9(4)
Cl2 Hg1 N2 C12 161.4(3)
N1 Hg1 N2 C9 0.4(3)
N1' Hg1 N2 C9 -154.0(3)
Cl1 Hg1 N2 C9 113.7(3)
N2' Hg1 N2 C9 -89.4(3)
Cl2 Hg1 N2 C9 -19.9(4)
C5 N1 C1 C2 -0.2(7)
Hg1 N1 C1 C2 -179.7(3)
N1 C1 C2 C3 0.1(7)
C1 C2 C3 C4 -0.4(7)
C2 C3 C4 C5 0.7(7)
C2 C3 C4 C6 179.8(5)
C1 N1 C5 C4 0.5(7)
Hg1 N1 C5 C4 180.0(3)
C1 N1 C5 C9 -179.4(4)
Hg1 N1 C5 C9 0.1(5)
C3 C4 C5 N1 -0.7(7)
C6 C4 C5 N1 -179.9(4)
C3 C4 C5 C9 179.1(4)
C6 C4 C5 C9 0.0(7)
C3 C4 C6 C7 -179.0(5)
C5 C4 C6 C7 0.1(7)
C4 C6 C7 C8 0.2(8)
C6 C7 C8 C10 179.4(5)
C6 C7 C8 C9 -0.5(7)
C12 N2 C9 C8 -1.0(7)
Hg1 N2 C9 C8 -179.8(3)
C12 N2 C9 C5 178.2(4)
Hg1 N2 C9 C5 -0.5(5)
C10 C8 C9 N2 -0.1(7)
C7 C8 C9 N2 179.8(4)
C10 C8 C9 C5 -179.4(4)
C7 C8 C9 C5 0.6(7)
N1 C5 C9 N2 0.3(6)
C4 C5 C9 N2 -179.6(4)
N1 C5 C9 C8 179.6(4)
C4 C5 C9 C8 -0.3(6)
C9 C8 C10 C11 0.9(7)
C7 C8 C10 C11 -179.0(5)
N1 Hg1 N1' C1' -158.1(3)
Cl1 Hg1 N1' C1' -18.1(3)
N2' Hg1 N1' C1' 180.0(4)
Cl2 Hg1 N1' C1' 93.6(3)
N2 Hg1 N1' C1' -105.1(4)
N1 Hg1 N1' C5' 34.0(5)
Cl1 Hg1 N1' C5' 173.9(3)
N2' Hg1 N1' C5' 12.1(3)
Cl2 Hg1 N1' C5' -74.3(3)
N2 Hg1 N1' C5' 87.0(3)
N1 Hg1 N2' C12' 9.1(4)
N1' Hg1 N2' C12' 178.4(4)
Cl1 Hg1 N2' C12' 135.0(3)
Cl2 Hg1 N2' C12' -80.4(4)
N2 Hg1 N2' C12' 75.3(4)
N1 Hg1 N2' C9' 178.9(3)
N1' Hg1 N2' C9' -11.8(3)
Cl1 Hg1 N2' C9' -55.2(4)
Cl2 Hg1 N2' C9' 89.4(3)
N2 Hg1 N2' C9' -114.9(3)
C5' N1' C1' C2' 1.5(7)
Hg1 N1' C1' C2' -166.2(4)
N1' C1' C2' C3' -0.8(7)
C1' C2' C3' C4' -0.8(7)
C2' C3' C4' C5' 1.6(7)
C2' C3' C4' C6' -178.9(5)
C1' N1' C5' C4' -0.6(6)
Hg1 N1' C5' C4' 167.6(3)
C1' N1' C5' C9' 179.9(4)
Hg1 N1' C5' C9' -11.9(5)
C3' C4' C5' N1' -0.9(7)
C6' C4' C5' N1' 179.6(4)
C3' C4' C5' C9' 178.6(4)
C6' C4' C5' C9' -0.9(7)
C3' C4' C6' C7' 179.8(5)
C5' C4' C6' C7' -0.7(7)
C4' C6' C7' C8' 1.1(7)
C6' C7' C8' C10' -179.3(5)
C6' C7' C8' C9' 0.2(7)
C12' N2' C9' C8' 0.2(7)
Hg1 N2' C9' C8' -170.4(3)
C12' N2' C9' C5' -178.7(4)
Hg1 N2' C9' C5' 10.8(5)
C10' C8' C9' N2' -1.1(7)
C7' C8' C9' N2' 179.3(4)
C10' C8' C9' C5' 177.7(4)
C7' C8' C9' C5' -1.8(7)
N1' C5' C9' N2' 0.6(6)
C4' C5' C9' N2' -178.9(4)
N1' C5' C9' C8' -178.3(4)
C4' C5' C9' C8' 2.2(6)
C9' C8' C10' C11' 1.0(7)
C7' C8' C10' C11' -179.5(5)
C8' C10' C11' C12' 0.1(7)
C8 C10 C11 C12 -0.5(8)
C9' N2' C12' C11' 1.0(7)
Hg1 N2' C12' C11' 170.7(4)
C10' C11' C12' N2' -1.2(8)
C9 N2 C12 C11 1.4(7)
Hg1 N2 C12 C11 -180.0(4)
C10 C11 C12 N2 -0.6(8)
